data_4320834
loop_
_publ_author_name
'Haiyang He'
'Arthur E. Martell'
'Ramunas J. Motekaitis'
'Joseph H. Reibenspies'

_publ_section_title
;
 Interactions between Divalent Metal Ions and an Octacoordinate
 Macrocyclic Ligand
;
_journal_name_full 'Inorganic Chemistry'
_journal_page_first 1586
_journal_page_last 1592
_journal_paper_doi 10.1021/ic9911264
_journal_volume 39
_journal_year 2000
_chemical_formula_sum 'C32 H48 N8 O13 Zn'
_chemical_formula_weight 818.15
_chemical_name_systematic
;
    
 ?
    
;
_space_group_IT_number 2
_symmetry_cell_setting triclinic
_symmetry_space_group_name_Hall '-P 1'
_symmetry_space_group_name_H-M 'P -1'
_atom_sites_solution_hydrogens geom
_atom_sites_solution_primary direct
_atom_sites_solution_secondary difmap
_audit_creation_method SHELXL-97
_cell_angle_alpha 106.857(9)
_cell_angle_beta 95.822(8)
_cell_angle_gamma 100.191(9)
_cell_formula_units_Z 2
_cell_length_a 10.7797(12)
_cell_length_b 10.9047(12)
_cell_length_c 17.0176(15)
_cell_measurement_temperature 293(2)
_cell_volume 1859.3(4)
_computing_cell_refinement 'XSCANS (SIEMENS, 1995)'
_computing_data_collection 'XSCANS (SIEMENS, 1995)'
_computing_molecular_graphics 'XP (SIEMENS, 1990)'
_computing_publication_material 'CIFTAB (Sheldrick, 1993)'
_computing_structure_refinement 'SHELXL-97 (Sheldrick, 1997)'
_computing_structure_solution 'SHELXS-97 (Sheldrick, 1990)'
_diffrn_ambient_temperature 293(2)
_diffrn_measured_fraction_theta_full 0.980
_diffrn_measured_fraction_theta_max 0.980
_diffrn_measurement_device 'Siemens P4'
_diffrn_measurement_method \w
_diffrn_radiation_monochromator graphite
_diffrn_radiation_source 'normal-focus sealed tube'
_diffrn_radiation_type MoK\a
_diffrn_radiation_wavelength 0.71073
_diffrn_reflns_av_R_equivalents 0.0745
_diffrn_reflns_av_sigmaI/netI 0.1424
_diffrn_reflns_limit_h_max 12
_diffrn_reflns_limit_h_min 0
_diffrn_reflns_limit_k_max 12
_diffrn_reflns_limit_k_min -12
_diffrn_reflns_limit_l_max 20
_diffrn_reflns_limit_l_min -20
_diffrn_reflns_number 6789
_diffrn_reflns_theta_full 25.00
_diffrn_reflns_theta_max 25.00
_diffrn_reflns_theta_min 2.00
_diffrn_standards_decay_% <1
_diffrn_standards_number 3
_exptl_absorpt_coefficient_mu 0.735
_exptl_absorpt_correction_T_max 0.947
_exptl_absorpt_correction_T_min 0.874
_exptl_absorpt_correction_type psi-scan
_exptl_crystal_colour colorless
_exptl_crystal_density_diffrn 1.461
_exptl_crystal_density_method 'not measured'
_exptl_crystal_description plate
_exptl_crystal_F_000 860
_refine_diff_density_max 1.168
_refine_diff_density_min -0.784
_refine_diff_density_rms 0.111
_refine_ls_extinction_coef 0.0013(7)
_refine_ls_extinction_expression Fc^*^=kFc[1+0.001xFc^2^\l^3^/sin(2\q)]^-1/4^
_refine_ls_extinction_method SHELXL
_refine_ls_goodness_of_fit_ref 1.156
_refine_ls_hydrogen_treatment riding
_refine_ls_matrix_type full
_refine_ls_number_parameters 569
_refine_ls_number_reflns 6410
_refine_ls_number_restraints 204
_refine_ls_restrained_S_all 1.151
_refine_ls_R_factor_all 0.2073
_refine_ls_R_factor_gt 0.1078
_refine_ls_shift/su_max 0.001
_refine_ls_shift/su_mean 0.000
_refine_ls_structure_factor_coef Fsqd
_refine_ls_weighting_details 'calc w=1/[\s^2^(Fo^2^)+(0.0303P)^2^+17.2394P] where P=(Fo^2^+2Fc^2^)/3'
_refine_ls_weighting_scheme calc
_refine_ls_wR_factor_gt 0.1996
_refine_ls_wR_factor_ref 0.2677
_reflns_number_gt 3545
_reflns_number_total 6410
_reflns_threshold_expression >2sigma(I)
_cod_data_source_file ic9911264_1.cif
_cod_data_source_block am101
_cod_depositor_comments
;
The following automatic conversions were performed:

'_symmetry_cell_setting' value 'Triclinic' changed to 'triclinic'
according to the built-in table from CIF Core dictionary named
'cif_core.dic' version 2.4.1 from 2010-06-29.

Automatic conversion script
Id: cif_fix_values 1646 2011-03-28 12:23:43Z adriana 
;
_cod_original_cell_volume 1859.3(3)
_cod_original_sg_symbol_H-M 'P -1 '
_cod_database_code 4320834

loop_
_symmetry_equiv_pos_as_xyz
'x, y, z'
'-x, -y, -z'

loop_
_atom_site_label
_atom_site_type_symbol
_atom_site_fract_x
_atom_site_fract_y
_atom_site_fract_z
_atom_site_U_iso_or_equiv
_atom_site_adp_type
_atom_site_occupancy
_atom_site_symmetry_multiplicity
_atom_site_calc_flag
_atom_site_refinement_flags
_atom_site_disorder_assembly
_atom_site_disorder_group
N1A N 0.7123(12) 1.1667(19) 0.7510(9) 0.120(6) Uani 1 1 d DU . .
O1A O 0.6928(14) 1.195(2) 0.8274(11) 0.261(12) Uani 1 1 d DU . .
O2A O 0.6646(16) 1.0748(14) 0.6990(15) 0.233(12) Uani 1 1 d DU . .
O3A O 0.7842(11) 1.2692(12) 0.7432(7) 0.112(4) Uani 1 1 d DU . .
N1B N 0.528(2) 1.749(3) 0.6727(16) 0.109(12) Uani 0.40 1 d PDU A 1
O1B O 0.6208(15) 1.6869(16) 0.6688(12) 0.057(5) Uani 0.40 1 d PDU A 1
O2B O 0.4994(16) 1.8075(17) 0.6305(12) 0.047(6) Uani 0.40 1 d PDU A 1
O3B O 0.512(3) 1.752(3) 0.7480(15) 0.100(13) Uani 0.40 1 d PDU A 1
N1C N 0.545(2) 1.710(2) 0.8114(14) 0.049(7) Uani 0.40 1 d PDU B 2
O1C O 0.4887(14) 1.6819(15) 0.8693(10) 0.040(4) Uani 0.40 1 d PDU B 2
O2C O 0.6373(16) 1.6874(19) 0.7912(12) 0.056(6) Uani 0.40 1 d PDU B 2
O3C O 0.487(3) 1.783(2) 0.7808(13) 0.045(6) Uani 0.40 1 d PDU B 2
N1D N 0.449(3) 1.781(4) 0.751(3) 0.075(8) Uani 0.20 1 d PDU C 3
O1D O 0.363(3) 1.826(4) 0.792(2) 0.075(8) Uani 0.20 1 d PDU C 3
O2D O 0.461(4) 1.783(4) 0.686(3) 0.075(8) Uani 0.20 1 d PDU C 3
O3D O 0.525(5) 1.746(8) 0.800(3) 0.075(8) Uani 0.20 1 d PDU C 3
O5W O 0.8816(8) 1.5095(9) 0.7152(6) 0.081(3) Uani 1 1 d . . .
H5WA H 0.9042 1.4767 0.6686 0.122 Uiso 1 1 d R . .
H5WB H 0.9378 1.5771 0.7439 0.122 Uiso 1 1 d R . .
O6W O 0.565(2) 0.954(3) 0.5708(18) 0.47(3) Uani 1 1 d . . .
H6WA H 0.5412 0.9001 0.5220 0.709 Uiso 1 1 d R . .
H6WB H 0.6448 0.9840 0.5789 0.709 Uiso 1 1 d R . .
O2W O 0.728(2) 1.6491(16) 0.8284(12) 0.085(6) Uani 0.50 1 d P D 1
H2WA H 0.7795 1.6408 0.7936 0.128 Uiso 0.50 1 d PR D 1
H2WB H 0.7602 1.7153 0.8708 0.128 Uiso 0.50 1 d PR D 1
O3W O 0.5180(18) 1.4606(19) 0.9163(11) 0.086(6) Uani 0.50 1 d P E 1
H3WD H 0.5248 1.5070 0.9668 0.130 Uiso 0.50 1 d PR E 1
H3WE H 0.4815 1.3820 0.9102 0.130 Uiso 0.50 1 d PR E 1
O4W O 0.743(2) 1.394(2) 0.9288(11) 0.098(7) Uani 0.50 1 d P F 1
H4WA H 0.7684 1.4456 0.9781 0.147 Uiso 0.50 1 d PR F 1
H4WB H 0.7081 1.3183 0.9305 0.147 Uiso 0.50 1 d PR F 1
O1W' O 0.8447(17) 1.6035(17) 0.8677(11) 0.074(5) Uani 0.50 1 d P G 2
H1WD H 0.8770 1.6677 0.9114 0.112 Uiso 0.50 1 d PR G 2
H1WE H 0.8285 1.5332 0.8804 0.112 Uiso 0.50 1 d PR G 2
O2W' O 0.637(2) 1.452(2) 0.9087(13) 0.106(8) Uani 0.50 1 d P H 2
H2WC H 0.7029 1.4473 0.8856 0.160 Uiso 0.50 1 d PR H 2
H2WD H 0.6583 1.5046 0.9582 0.160 Uiso 0.50 1 d PR H 2
O3W' O 0.4223(19) 1.577(2) 0.9374(13) 0.113(8) Uani 0.50 1 d P I 2
H3WA H 0.3876 1.5969 0.9807 0.169 Uiso 0.50 1 d PR I 2
H3WB H 0.4186 1.4948 0.9211 0.169 Uiso 0.50 1 d PR I 2
Zn1 Zn 0.10159(12) 1.74644(13) 0.62783(7) 0.0397(4) Uani 1 1 d . . .
O1 O 0.0928(6) 1.5777(7) 0.6486(4) 0.0438(18) Uani 1 1 d . . .
O2 O 0.1996(6) 1.8719(7) 0.7315(4) 0.0447(18) Uani 1 1 d . . .
N1 N 0.2314(8) 1.7031(8) 0.5370(5) 0.040(2) Uani 1 1 d . . .
H1A H 0.3137 1.7326 0.5636 0.048 Uiso 1 1 calc R . .
N2 N 0.0193(8) 1.7999(8) 0.5324(5) 0.037(2) Uani 1 1 d . . .
N3 N -0.0832(7) 1.7753(8) 0.6655(5) 0.039(2) Uani 1 1 d . . .
H3B H -0.1335 1.6947 0.6570 0.047 Uiso 1 1 calc R . .
N4 N 0.4531(9) 2.0400(9) 0.8219(7) 0.064(3) Uani 1 1 d . . .
H4A H 0.4136 1.9549 0.8072 0.077 Uiso 1 1 calc R . .
H4B H 0.5305 2.0436 0.8060 0.077 Uiso 1 1 calc R . .
N5 N 0.3179(9) 1.9100(9) 0.9157(5) 0.054(3) Uani 1 1 d . . .
N6 N 0.2301(8) 1.6648(7) 0.8239(5) 0.041(2) Uani 1 1 d . . .
H6A H 0.3153 1.6955 0.8363 0.049 Uiso 1 1 calc R . .
H6B H 0.1994 1.7004 0.7866 0.049 Uiso 1 1 calc R . .
C1 C 0.1944(9) 1.5198(10) 0.6387(6) 0.038(2) Uani 1 1 d . . .
C2 C 0.2509(9) 1.4830(10) 0.7043(6) 0.041(2) Uani 1 1 d . . .
C3 C 0.3549(9) 1.4249(9) 0.6957(7) 0.040(2) Uani 1 1 d . . .
H3A H 0.3900 1.4006 0.7397 0.048 Uiso 1 1 calc R . .
C4 C 0.4087(9) 1.4016(10) 0.6233(7) 0.043(3) Uani 1 1 d . . .
C5 C 0.3553(9) 1.4430(9) 0.5594(6) 0.039(2) Uani 1 1 d . . .
H5B H 0.3906 1.4307 0.5107 0.047 Uiso 1 1 calc R . .
C6 C 0.2510(9) 1.5020(10) 0.5670(6) 0.036(2) Uani 1 1 d . . .
C7 C 0.2041(10) 1.5592(10) 0.5011(6) 0.041(3) Uani 1 1 d . . .
H7A H 0.2471 1.5343 0.4534 0.049 Uiso 1 1 calc R . .
H7B H 0.1130 1.5255 0.4828 0.049 Uiso 1 1 calc R . .
C8 C 0.2090(10) 1.7709(11) 0.4749(6) 0.042(3) Uani 1 1 d . . .
H8A H 0.2237 1.7184 0.4214 0.050 Uiso 1 1 calc R . .
H8B H 0.2698 1.8544 0.4913 0.050 Uiso 1 1 calc R . .
C9 C 0.0762(10) 1.7943(9) 0.4661(6) 0.039(2) Uani 1 1 d . . .
C10 C 0.0178(12) 1.8157(10) 0.3968(6) 0.050(3) Uani 1 1 d . . .
H10A H 0.0575 1.8097 0.3502 0.060 Uiso 1 1 calc R . .
C11 C -0.1009(11) 1.8463(10) 0.3984(7) 0.051(3) Uani 1 1 d . . .
H11A H -0.1421 1.8604 0.3521 0.062 Uiso 1 1 calc R . .
C12 C -0.1588(11) 1.8561(10) 0.4672(7) 0.050(3) Uani 1 1 d . . .
H12A H -0.2378 1.8791 0.4688 0.060 Uiso 1 1 calc R . .
C13 C -0.0968(10) 1.8307(9) 0.5352(6) 0.039(2) Uani 1 1 d . . .
C14 C -0.1478(10) 1.8404(11) 0.6139(6) 0.048(3) Uani 1 1 d . . .
H14A H -0.1378 1.9323 0.6453 0.057 Uiso 1 1 calc R . .
H14B H -0.2384 1.8008 0.6010 0.057 Uiso 1 1 calc R . .
C15 C -0.0641(10) 1.8493(10) 0.7568(6) 0.043(3) Uani 1 1 d . . .
H15A H -0.1456 1.8655 0.7717 0.052 Uiso 1 1 calc R . .
H15B H -0.0360 1.7946 0.7879 0.052 Uiso 1 1 calc R . .
C16 C 0.0297(9) 1.9763(10) 0.7824(5) 0.036(2) Uani 1 1 d . . .
C17 C -0.0015(9) 2.0909(10) 0.8241(6) 0.038(2) Uani 1 1 d . . .
H17A H -0.0859 2.0875 0.8324 0.046 Uiso 1 1 calc R . .
C18 C 0.0824(10) 2.2114(10) 0.8549(6) 0.043(3) Uani 1 1 d . . .
C19 C 0.2077(10) 2.2153(11) 0.8395(6) 0.046(3) Uani 1 1 d . . .
H19A H 0.2675 2.2945 0.8590 0.056 Uiso 1 1 calc R . .
C20 C 0.2442(10) 2.1021(11) 0.7952(6) 0.045(3) Uani 1 1 d . . .
C21 C 0.1578(10) 1.9803(11) 0.7667(6) 0.041(3) Uani 1 1 d . . .
C22 C 0.3772(10) 2.1078(12) 0.7756(7) 0.057(3) Uani 1 1 d . . .
H22A H 0.4210 2.1989 0.7896 0.068 Uiso 1 1 calc R . .
H22B H 0.3728 2.0671 0.7163 0.068 Uiso 1 1 calc R . .
C23 C 0.4707(13) 2.0957(13) 0.9126(9) 0.084(5) Uani 1 1 d . . .
H23A H 0.4838 2.1905 0.9281 0.101 Uiso 1 1 calc R . .
H23B H 0.5460 2.0745 0.9372 0.101 Uiso 1 1 calc R . .
C24 C 0.3547(15) 2.0418(13) 0.9460(8) 0.073(4) Uani 1 1 d . . .
C25 C 0.2990(19) 2.1171(15) 1.0034(9) 0.114(8) Uani 1 1 d . . .
H25A H 0.3310 2.2073 1.0252 0.137 Uiso 1 1 calc R . .
C26 C 0.193(2) 2.0580(13) 1.0294(8) 0.133(9) Uani 1 1 d . . .
H26A H 0.1530 2.1071 1.0690 0.160 Uiso 1 1 calc R . .
C27 C 0.1496(17) 1.9235(14) 0.9945(7) 0.096(6) Uani 1 1 d . . .
H27A H 0.0771 1.8807 1.0090 0.115 Uiso 1 1 calc R . .
C28 C 0.2139(13) 1.8556(11) 0.9393(6) 0.056(3) Uani 1 1 d . . .
C29 C 0.1736(12) 1.7074(9) 0.9004(6) 0.050(3) Uani 1 1 d . . .
H29A H 0.2018 1.6652 0.9398 0.060 Uiso 1 1 calc R . .
H29B H 0.0812 1.6815 0.8870 0.060 Uiso 1 1 calc R . .
C30 C 0.2025(10) 1.5176(9) 0.7851(6) 0.039(2) Uani 1 1 d . . .
H30A H 0.2435 1.4790 0.8224 0.047 Uiso 1 1 calc R . .
H30B H 0.1112 1.4826 0.7760 0.047 Uiso 1 1 calc R . .
C31 C 0.5206(11) 1.3378(12) 0.6148(8) 0.061(3) Uani 1 1 d . . .
H31A H 0.5445 1.3179 0.6648 0.091 Uiso 1 1 calc R . .
H31B H 0.5911 1.3964 0.6055 0.091 Uiso 1 1 calc R . .
H31C H 0.4981 1.2583 0.5685 0.091 Uiso 1 1 calc R . .
C32 C 0.0432(12) 2.3335(10) 0.9052(7) 0.058(3) Uani 1 1 d . . .
H32A H -0.0459 2.3126 0.9091 0.087 Uiso 1 1 calc R . .
H32B H 0.0578 2.3998 0.8783 0.087 Uiso 1 1 calc R . .
H32C H 0.0927 2.3655 0.9600 0.087 Uiso 1 1 calc R . .

loop_
_atom_site_aniso_label
_atom_site_aniso_U_11
_atom_site_aniso_U_22
_atom_site_aniso_U_33
_atom_site_aniso_U_23
_atom_site_aniso_U_13
_atom_site_aniso_U_12
N1A 0.063(10) 0.24(2) 0.100(11) 0.097(14) 0.037(9) 0.069(13)
O1A 0.102(12) 0.54(4) 0.23(2) 0.26(2) 0.057(13) 0.047(17)
O2A 0.110(13) 0.090(12) 0.41(3) -0.035(15) 0.016(17) 0.005(9)
O3A 0.100(9) 0.119(10) 0.129(10) 0.057(8) 0.051(8) 0.007(7)
N1B 0.045(15) 0.066(18) 0.15(2) -0.066(19) 0.066(17) -0.004(14)
O1B 0.037(11) 0.027(11) 0.089(14) 0.002(10) 0.026(10) -0.020(9)
O2B 0.033(10) 0.033(11) 0.071(13) 0.033(10) -0.039(9) -0.005(8)
O3B 0.080(19) 0.018(13) 0.16(3) -0.02(2) -0.03(2) 0.007(13)
N1C 0.038(15) 0.016(15) 0.068(16) -0.014(12) -0.022(13) 0.007(11)
O1C 0.024(9) 0.028(10) 0.051(11) -0.001(8) -0.006(8) -0.012(8)
O2C 0.024(10) 0.053(13) 0.081(14) 0.001(11) 0.010(10) 0.017(10)
O3C 0.068(15) 0.045(16) 0.030(10) 0.026(11) -0.005(10) 0.018(11)
N1D 0.046(11) 0.049(13) 0.103(16) -0.024(14) 0.000(13) 0.028(10)
O1D 0.046(11) 0.049(13) 0.103(16) -0.024(14) 0.000(13) 0.028(10)
O2D 0.046(11) 0.049(13) 0.103(16) -0.024(14) 0.000(13) 0.028(10)
O3D 0.046(11) 0.049(13) 0.103(16) -0.024(14) 0.000(13) 0.028(10)
O5W 0.070(6) 0.075(7) 0.111(8) 0.037(6) 0.046(6) 0.014(5)
O6W 0.30(3) 0.45(4) 0.42(4) -0.27(4) -0.16(3) 0.24(3)
O2W 0.113(17) 0.045(11) 0.088(14) 0.004(10) 0.066(13) -0.005(11)
O3W 0.080(14) 0.079(14) 0.084(14) 0.015(11) 0.009(11) -0.006(11)
O4W 0.14(2) 0.078(15) 0.063(12) 0.022(11) 0.005(13) -0.005(14)
O1W' 0.085(13) 0.056(12) 0.079(12) 0.017(10) 0.023(10) 0.008(10)
O2W' 0.069(14) 0.17(2) 0.105(17) 0.059(16) 0.060(13) 0.038(15)
O3W' 0.089(15) 0.093(16) 0.118(17) -0.029(13) -0.016(13) 0.046(13)
Zn1 0.0408(7) 0.0470(8) 0.0354(7) 0.0145(6) 0.0079(5) 0.0162(6)
O1 0.039(4) 0.056(5) 0.052(4) 0.031(4) 0.023(3) 0.019(4)
O2 0.037(4) 0.056(5) 0.035(4) 0.010(4) -0.004(3) 0.009(4)
N1 0.040(5) 0.044(6) 0.039(5) 0.019(4) 0.011(4) 0.009(4)
N2 0.042(5) 0.032(5) 0.035(5) 0.006(4) 0.008(4) 0.011(4)
N3 0.034(5) 0.037(5) 0.041(5) 0.003(4) 0.009(4) 0.012(4)
N4 0.044(6) 0.050(6) 0.104(8) 0.056(6) -0.013(5) -0.012(5)
N5 0.075(7) 0.030(6) 0.043(5) 0.016(4) -0.030(5) -0.008(5)
N6 0.051(5) 0.024(5) 0.039(5) 0.008(4) 0.001(4) -0.006(4)
C1 0.034(6) 0.040(6) 0.044(6) 0.018(5) 0.014(5) 0.001(5)
C2 0.039(6) 0.041(7) 0.045(6) 0.019(5) 0.009(5) 0.006(5)
C3 0.040(6) 0.023(6) 0.054(6) 0.015(5) 0.003(5) 0.000(5)
C4 0.033(6) 0.027(6) 0.067(7) 0.014(5) 0.004(5) 0.005(5)
C5 0.040(6) 0.024(6) 0.052(6) 0.012(5) 0.012(5) 0.002(5)
C6 0.035(6) 0.034(6) 0.037(5) 0.011(5) 0.009(4) 0.002(5)
C7 0.046(6) 0.038(7) 0.042(6) 0.015(5) 0.012(5) 0.012(5)
C8 0.056(7) 0.046(7) 0.037(6) 0.024(5) 0.020(5) 0.023(6)
C9 0.055(7) 0.027(6) 0.032(5) 0.008(5) 0.008(5) 0.007(5)
C10 0.081(9) 0.039(7) 0.031(6) 0.008(5) 0.006(5) 0.021(6)
C11 0.070(8) 0.036(7) 0.036(6) 0.001(5) -0.020(6) 0.013(6)
C12 0.061(7) 0.030(6) 0.047(7) 0.001(5) -0.021(6) 0.015(6)
C13 0.049(6) 0.018(5) 0.044(6) -0.003(5) 0.006(5) 0.013(5)
C14 0.043(6) 0.042(7) 0.051(7) 0.003(5) 0.004(5) 0.012(5)
C15 0.040(6) 0.042(7) 0.038(6) 0.001(5) 0.016(5) 0.000(5)
C16 0.041(6) 0.038(6) 0.019(5) 0.003(4) 0.006(4) -0.003(5)
C17 0.036(6) 0.038(7) 0.030(5) 0.000(5) 0.006(4) 0.000(5)
C18 0.049(7) 0.033(6) 0.034(5) 0.005(5) 0.003(5) -0.010(5)
C19 0.053(7) 0.040(7) 0.037(6) 0.022(5) -0.014(5) -0.017(6)
C20 0.040(6) 0.047(7) 0.045(6) 0.025(6) -0.003(5) -0.013(6)
C21 0.040(6) 0.055(8) 0.026(5) 0.013(5) 0.002(4) 0.010(6)
C22 0.040(6) 0.075(9) 0.072(8) 0.055(7) 0.003(6) 0.004(6)
C23 0.085(10) 0.055(9) 0.096(11) 0.048(8) -0.050(9) -0.031(8)
C24 0.113(12) 0.044(8) 0.039(7) 0.019(6) -0.037(7) -0.025(8)
C25 0.21(2) 0.052(10) 0.040(8) 0.016(8) -0.018(10) -0.056(12)
C26 0.31(3) 0.025(8) 0.040(8) -0.011(6) 0.060(12) -0.015(12)
C27 0.178(17) 0.059(10) 0.038(7) 0.009(7) 0.050(9) -0.010(10)
C28 0.082(9) 0.042(7) 0.030(6) 0.010(5) 0.001(6) -0.019(7)
C29 0.078(8) 0.021(6) 0.041(6) 0.008(5) 0.003(6) -0.005(6)
C30 0.044(6) 0.033(6) 0.046(6) 0.020(5) 0.008(5) 0.009(5)
C31 0.056(8) 0.058(8) 0.083(9) 0.032(7) 0.021(7) 0.028(7)
C32 0.074(8) 0.036(7) 0.053(7) 0.008(6) 0.021(6) -0.012(6)

loop_
_atom_type_symbol
_atom_type_description
_atom_type_scat_dispersion_real
_atom_type_scat_dispersion_imag
_atom_type_scat_source
C C 0.0033 0.0016 'International Tables Vol C Tables 4.2.6.8 and 6.1.1.4'
H H 0.0000 0.0000 'International Tables Vol C Tables 4.2.6.8 and 6.1.1.4'
N N 0.0061 0.0033 'International Tables Vol C Tables 4.2.6.8 and 6.1.1.4'
O O 0.0106 0.0060 'International Tables Vol C Tables 4.2.6.8 and 6.1.1.4'
Zn Zn 0.2839 1.4301 'International Tables Vol C Tables 4.2.6.8 and 6.1.1.4'

loop_
_geom_angle_atom_site_label_1
_geom_angle_atom_site_label_2
_geom_angle_atom_site_label_3
_geom_angle
_geom_angle_site_symmetry_1
_geom_angle_site_symmetry_3
_geom_angle_publ_flag
O2A N1A O3A 125.9(16) . . ?
O2A N1A O1A 125.9(18) . . ?
O3A N1A O1A 107.7(18) . . ?
O2B N1B O1B 127(2) . . ?
O2B N1B O3B 133(2) . . ?
O1B N1B O3B 97(2) . . ?
O2C N1C O3C 121(2) . . ?
O2C N1C O1C 129.0(18) . . ?
O3C N1C O1C 110.2(19) . . ?
O2D N1D O3D 126.0(17) . . ?
O2D N1D O1D 126.0(18) . . ?
O3D N1D O1D 107.7(18) . . ?
O2 Zn1 O1 102.8(3) . . ?
O2 Zn1 N2 123.7(3) . . ?
O1 Zn1 N2 133.2(3) . . ?
O2 Zn1 N1 108.7(3) . . ?
O1 Zn1 N1 92.7(3) . . ?
N2 Zn1 N1 78.4(3) . . ?
O2 Zn1 N3 93.3(3) . . ?
O1 Zn1 N3 95.6(3) . . ?
N2 Zn1 N3 78.1(3) . . ?
N1 Zn1 N3 154.1(3) . . ?
C1 O1 Zn1 118.7(6) . . ?
C21 O2 Zn1 118.8(6) . . ?
C7 N1 C8 113.5(8) . . ?
C7 N1 Zn1 106.0(6) . . ?
C8 N1 Zn1 108.8(6) . . ?
C9 N2 C13 121.0(9) . . ?
C9 N2 Zn1 119.5(7) . . ?
C13 N2 Zn1 119.3(7) . . ?
C14 N3 C15 112.5(8) . . ?
C14 N3 Zn1 110.8(6) . . ?
C15 N3 Zn1 109.8(6) . . ?
C23 N4 C22 114.4(10) . . ?
C28 N5 C24 116.6(12) . . ?
C29 N6 C30 113.2(7) . . ?
O1 C1 C6 122.2(9) . . ?
O1 C1 C2 119.8(8) . . ?
C6 C1 C2 117.9(9) . . ?
C3 C2 C1 120.6(9) . . ?
C3 C2 C30 120.8(9) . . ?
C1 C2 C30 118.4(9) . . ?
C2 C3 C4 122.0(10) . . ?
C3 C4 C5 117.2(9) . . ?
C3 C4 C31 121.3(10) . . ?
C5 C4 C31 121.4(10) . . ?
C6 C5 C4 121.5(10) . . ?
C5 C6 C1 120.6(9) . . ?
C5 C6 C7 120.4(9) . . ?
C1 C6 C7 118.7(9) . . ?
N1 C7 C6 108.7(8) . . ?
N1 C8 C9 112.4(8) . . ?
N2 C9 C10 121.4(10) . . ?
N2 C9 C8 115.0(8) . . ?
C10 C9 C8 123.5(9) . . ?
C9 C10 C11 118.3(10) . . ?
C12 C11 C10 120.8(10) . . ?
C11 C12 C13 118.6(10) . . ?
N2 C13 C12 119.8(10) . . ?
N2 C13 C14 116.2(9) . . ?
C12 C13 C14 124.0(10) . . ?
N3 C14 C13 112.6(8) . . ?
C16 C15 N3 114.2(8) . . ?
C17 C16 C21 118.3(9) . . ?
C17 C16 C15 121.5(9) . . ?
C21 C16 C15 120.2(9) . . ?
C16 C17 C18 125.0(10) . . ?
C17 C18 C19 116.7(10) . . ?
C17 C18 C32 122.3(10) . . ?
C19 C18 C32 121.0(10) . . ?
C20 C19 C18 120.8(10) . . ?
C19 C20 C21 121.3(10) . . ?
C19 C20 C22 120.7(10) . . ?
C21 C20 C22 118.1(11) . . ?
O2 C21 C20 119.4(10) . . ?
O2 C21 C16 122.5(10) . . ?
C20 C21 C16 117.9(10) . . ?
C20 C22 N4 112.7(9) . . ?
N4 C23 C24 110.7(10) . . ?
N5 C24 C25 123.5(14) . . ?
N5 C24 C23 112.9(14) . . ?
C25 C24 C23 123.5(13) . . ?
C24 C25 C26 118.8(14) . . ?
C25 C26 C27 118.1(16) . . ?
C28 C27 C26 118.9(15) . . ?
N5 C28 C27 123.9(12) . . ?
N5 C28 C29 114.3(11) . . ?
C27 C28 C29 121.8(12) . . ?
N6 C29 C28 110.0(9) . . ?
C2 C30 N6 110.0(8) . . ?

loop_
_geom_bond_atom_site_label_1
_geom_bond_atom_site_label_2
_geom_bond_distance
_geom_bond_site_symmetry_2
_geom_bond_publ_flag
N1A O2A 1.124(18) . ?
N1A O3A 1.291(14) . ?
N1A O1A 1.294(15) . ?
N1B O2B 1.15(2) . ?
N1B O1B 1.299(17) . ?
N1B O3B 1.302(19) . ?
N1C O2C 1.13(2) . ?
N1C O3C 1.282(17) . ?
N1C O1C 1.290(17) . ?
N1D O2D 1.124(18) . ?
N1D O3D 1.291(14) . ?
N1D O1D 1.294(15) . ?
Zn1 O2 1.952(7) . ?
Zn1 O1 1.960(7) . ?
Zn1 N2 2.050(8) . ?
Zn1 N1 2.195(8) . ?
Zn1 N3 2.201(8) . ?
O1 C1 1.360(11) . ?
O2 C21 1.338(12) . ?
N1 C7 1.472(12) . ?
N1 C8 1.479(11) . ?
N2 C9 1.330(12) . ?
N2 C13 1.353(12) . ?
N3 C14 1.475(12) . ?
N3 C15 1.503(11) . ?
N4 C23 1.465(16) . ?
N4 C22 1.502(12) . ?
N5 C28 1.329(14) . ?
N5 C24 1.347(15) . ?
N6 C29 1.481(13) . ?
N6 C30 1.509(12) . ?
C1 C6 1.398(13) . ?
C1 C2 1.408(13) . ?
C2 C3 1.382(13) . ?
C2 C30 1.490(13) . ?
C3 C4 1.392(14) . ?
C4 C5 1.402(14) . ?
C4 C31 1.494(14) . ?
C5 C6 1.391(13) . ?
C6 C7 1.518(13) . ?
C8 C9 1.499(14) . ?
C9 C10 1.378(13) . ?
C10 C11 1.380(15) . ?
C11 C12 1.368(15) . ?
C12 C13 1.399(13) . ?
C13 C14 1.480(14) . ?
C15 C16 1.481(13) . ?
C16 C17 1.365(13) . ?
C16 C21 1.429(13) . ?
C17 C18 1.380(14) . ?
C18 C19 1.398(15) . ?
C18 C32 1.515(15) . ?
C19 C20 1.393(15) . ?
C20 C21 1.401(15) . ?
C20 C22 1.500(14) . ?
C23 C24 1.519(19) . ?
C24 C25 1.35(2) . ?
C25 C26 1.38(2) . ?
C26 C27 1.385(18) . ?
C27 C28 1.350(18) . ?
C28 C29 1.520(14) . ?
